data_1570275
loop_
_publ_author_name
'Mu, Ge'
'Gaynor, Ryan B.'
'McIntyre, Baylee N.'
'Donnadieu, Bruno'
'Creutz, Sidney E.'

_publ_section_title
;
 Synthesis and Characterization of Bipyridyl-(Imidazole)<sub>n</sub>
 Mn(II) Compounds and Their Evaluation as Potential Precatalysts for Water
 Oxidation.
;
_journal_issue 20
_journal_name_full 'Molecules (Basel, Switzerland)'
_journal_page_first 7221
_journal_paper_doi 10.3390/molecules28207221
_journal_volume 28
_journal_year 2023
_chemical_formula_moiety 'C21 H18 F6 Mn N6 O7 S2'
_chemical_formula_sum 'C21 H18 F6 Mn N6 O7 S2'
_chemical_formula_weight 699.47
_space_group_crystal_system orthorhombic
_space_group_IT_number 61
_space_group_name_Hall '-P 2ac 2ab'
_space_group_name_H-M_alt 'P b c a'
_atom_sites_solution_hydrogens mixed
_audit_creation_method SHELXL-2019/1
_cell_angle_alpha 90
_cell_angle_beta 90
_cell_angle_gamma 90
_cell_formula_units_Z 8
_cell_length_a 15.1833(6)
_cell_length_b 13.4972(4)
_cell_length_c 24.4882(9)
_cell_measurement_reflns_used 2363
_cell_measurement_temperature 100(2)
_cell_measurement_theta_max 68.238
_cell_measurement_theta_min 4.639
_cell_volume 5018.4(3)
_computing_cell_refinement 'APEX4 v2022.10.0'
_computing_data_collection 'APEX4 v2022.10.0'
_computing_data_reduction 'Saint, APEX4 v2022.10.0.'
_computing_molecular_graphics 'Mercury V.4.2.0,POV-Ray v 3.7'
_computing_publication_material 'APEX4 v2022.10.0'
_computing_structure_refinement SHELXTL-2018/3
_computing_structure_solution SHELXT
_diffrn_ambient_temperature 100(2)
_diffrn_measured_fraction_theta_full 0.996
_diffrn_measured_fraction_theta_max 0.996
_diffrn_measurement_device_type 'Bruker AXS D8 Venture  '
_diffrn_measurement_method 'profile data from \q/2\q scans'
_diffrn_radiation_type CuK\a
_diffrn_radiation_wavelength 1.54178
_diffrn_reflns_av_R_equivalents 0.1703
_diffrn_reflns_av_unetI/netI 0.0646
_diffrn_reflns_Laue_measured_fraction_full 0.996
_diffrn_reflns_Laue_measured_fraction_max 0.996
_diffrn_reflns_limit_h_max 18
_diffrn_reflns_limit_h_min -18
_diffrn_reflns_limit_k_max 16
_diffrn_reflns_limit_k_min -15
_diffrn_reflns_limit_l_max 29
_diffrn_reflns_limit_l_min -29
_diffrn_reflns_number 43817
_diffrn_reflns_point_group_measured_fraction_full 0.996
_diffrn_reflns_point_group_measured_fraction_max 0.996
_diffrn_reflns_theta_full 67.679
_diffrn_reflns_theta_max 68.238
_diffrn_reflns_theta_min 4.639
_exptl_absorpt_coefficient_mu 6.790
_exptl_absorpt_correction_T_max 0.547
_exptl_absorpt_correction_T_min 0.243
_exptl_absorpt_correction_type multi-scan
_exptl_absorpt_process_details 'Sadabs,Multi-Scan(SADABS);Krause and al.,2015'
_exptl_crystal_colour YELLOW
_exptl_crystal_density_diffrn 1.852
_exptl_crystal_description PRISM
_exptl_crystal_F_000 2824
_exptl_crystal_size_max 0.290
_exptl_crystal_size_mid 0.127
_exptl_crystal_size_min 0.101
_refine_diff_density_max 1.057
_refine_diff_density_min -0.552
_refine_diff_density_rms 0.131
_refine_ls_extinction_method none
_refine_ls_goodness_of_fit_ref 1.177
_refine_ls_hydrogen_treatment mixed
_refine_ls_matrix_type full
_refine_ls_number_parameters 394
_refine_ls_number_reflns 4579
_refine_ls_number_restraints 110
_refine_ls_restrained_S_all 1.165
_refine_ls_R_factor_all 0.1078
_refine_ls_R_factor_gt 0.0816
_refine_ls_shift/su_max 0.000
_refine_ls_shift/su_mean 0.000
_refine_ls_structure_factor_coef Fsqd
_refine_ls_weighting_details 'w=1/[\s^2^(Fo^2^)+(0.0623P)^2^+33.9521P] where P=(Fo^2^+2Fc^2^)/3'
_refine_ls_weighting_scheme calc
_refine_ls_wR_factor_gt 0.1761
_refine_ls_wR_factor_ref 0.1905
_reflns_Friedel_coverage 0.000
_reflns_number_gt 3561
_reflns_number_total 4579
_reflns_threshold_expression 'I > 2\s(I)'
_cod_data_source_file complex4-cif-revised.cif
_cod_data_source_block d_sc_005_final
_cod_database_code 1570275
_shelx_space_group_comment
;
The symmetry employed for this shelxl refinement is uniquely defined
by the following loop, which should always be used as a source of
symmetry information in preference to the above space-group names.
They are only intended as comments.
;
_shelx_estimated_absorpt_t_min 0.243
_shelx_estimated_absorpt_t_max 0.547

loop_
_space_group_symop_operation_xyz
'x, y, z'
'-x+1/2, -y, z+1/2'
'-x, y+1/2, -z+1/2'
'x+1/2, -y+1/2, -z'
'-x, -y, -z'
'x-1/2, y, -z-1/2'
'x, -y-1/2, z-1/2'
'-x-1/2, y-1/2, z'

loop_
_atom_site_label
_atom_site_type_symbol
_atom_site_fract_x
_atom_site_fract_y
_atom_site_fract_z
_atom_site_U_iso_or_equiv
_atom_site_adp_type
_atom_site_occupancy
_atom_site_site_symmetry_order
_atom_site_calc_flag
_atom_site_refinement_flags_posn
_atom_site_refinement_flags_adp
_atom_site_refinement_flags_occupancy
_atom_site_disorder_assembly
_atom_site_disorder_group
Mn1 Mn 0.00516(7) 0.18333(7) -0.31190(4) 0.0135(3) Uani 1 1 d . . . . .
N1 N -0.0720(4) 0.0739(3) -0.2599(2) 0.0152(11) Uani 1 1 d . . . . .
N2 N -0.0585(4) 0.0717(4) -0.3687(2) 0.0176(11) Uani 1 1 d . . . . .
N3 N -0.0635(4) 0.2833(4) -0.2525(2) 0.0184(11) Uani 1 1 d . . . . .
N4 N -0.0831(4) 0.3422(4) -0.1691(2) 0.0190(12) Uani 1 1 d . . . . .
N5 N 0.1008(4) 0.1626(3) -0.2436(2) 0.0160(11) Uani 1 1 d . . . . .
N6 N 0.1432(4) 0.1663(3) -0.1572(2) 0.0164(11) Uani 1 1 d . . . . .
C1 C -0.0690(4) 0.0740(4) -0.2059(2) 0.0160(11) Uani 1 1 d . U . . .
C2 C -0.1020(5) -0.0030(4) -0.1743(2) 0.0184(11) Uani 1 1 d . U . . .
H2 H -0.096790 -0.001891 -0.135643 0.022 Uiso 1 1 calc R U . . .
C3 C -0.1424(5) -0.0812(5) -0.2006(3) 0.0215(11) Uani 1 1 d . U . . .
H3 H -0.165421 -0.135150 -0.180092 0.026 Uiso 1 1 calc R U . . .
C4 C -0.1492(4) -0.0806(4) -0.2567(3) 0.0194(11) Uani 1 1 d . U . . .
H4 H -0.178755 -0.132734 -0.275192 0.023 Uiso 1 1 calc R U . . .
C5 C -0.1122(4) -0.0025(4) -0.2860(3) 0.0169(10) Uani 1 1 d . U . . .
C6 C -0.1127(4) 0.0041(4) -0.3458(3) 0.0177(11) Uani 1 1 d . U . . .
C7 C -0.1680(5) -0.0543(5) -0.3788(3) 0.0213(11) Uani 1 1 d . U . . .
H7 H -0.206573 -0.101131 -0.362457 0.026 Uiso 1 1 calc R U . . .
C8 C -0.1663(5) -0.0435(5) -0.4340(3) 0.0226(11) Uani 1 1 d . U . . .
H8 H -0.204630 -0.081537 -0.456415 0.027 Uiso 1 1 calc R U . . .
C9 C -0.1079(5) 0.0237(5) -0.4575(3) 0.0224(11) Uani 1 1 d . U . . .
H9 H -0.103740 0.030609 -0.495993 0.027 Uiso 1 1 calc R U . . .
C10 C -0.0556(4) 0.0807(5) -0.4225(3) 0.0185(12) Uani 1 1 d . U . . .
H10 H -0.016448 0.127770 -0.438048 0.022 Uiso 1 1 calc R U . . .
C11 C -0.0941(5) 0.3807(5) -0.2560(3) 0.0208(12) Uani 1 1 d . U . . .
H11 H -0.104828 0.416118 -0.288906 0.025 Uiso 1 1 calc R U . . .
C12 C -0.1059(5) 0.4163(4) -0.2047(3) 0.0217(13) Uani 1 1 d . U . . .
H12 H -0.126284 0.480606 -0.195221 0.026 Uiso 1 1 calc R U . . .
C13 C -0.0594(4) 0.2627(4) -0.2002(2) 0.0158(11) Uani 1 1 d . U . . .
C14 C -0.0244(4) 0.1640(4) -0.1776(2) 0.0159(10) Uani 1 1 d . U . . .
C15 C 0.0751(4) 0.1624(4) -0.1925(2) 0.0151(11) Uani 1 1 d . U . . .
C16 C 0.2170(4) 0.1673(4) -0.1887(3) 0.0185(12) Uani 1 1 d . U . . .
H16 H 0.276062 0.169276 -0.175860 0.022 Uiso 1 1 calc R U . . .
C17 C 0.1914(4) 0.1652(4) -0.2413(3) 0.0180(12) Uani 1 1 d . U . . .
H17 H 0.229656 0.165353 -0.272014 0.022 Uiso 1 1 calc R U . . .
C18 C 0.1448(5) 0.1680(5) -0.0969(3) 0.0215(14) Uani 1 1 d . . . . .
H18A H 0.108355 0.222814 -0.083687 0.032 Uiso 1 1 calc R U . . .
H18B H 0.205549 0.176957 -0.084321 0.032 Uiso 1 1 calc R U . . .
H18C H 0.121672 0.105206 -0.082824 0.032 Uiso 1 1 calc R U . . .
C19 C -0.0819(5) 0.3576(5) -0.1098(3) 0.0246(15) Uani 1 1 d . . . . .
H19A H -0.023683 0.340192 -0.095384 0.037 Uiso 1 1 calc R U . . .
H19B H -0.126700 0.315609 -0.092657 0.037 Uiso 1 1 calc R U . . .
H19C H -0.094463 0.427298 -0.101695 0.037 Uiso 1 1 calc R U . . .
C21 C -0.0610(5) 0.3625(5) -0.4718(3) 0.0268(15) Uani 1 1 d . . . . .
C22 C 0.1871(5) 0.2469(5) -0.4483(3) 0.0242(15) Uani 1 1 d . . . . .
S1 S -0.09147(12) 0.34655(11) -0.39985(6) 0.0214(4) Uani 1 1 d . . . . .
S2 S 0.20228(11) 0.14827(11) -0.39741(6) 0.0176(3) Uani 1 1 d . . . . .
F11 F -0.1218(3) 0.4163(3) -0.49726(17) 0.0344(10) Uani 1 1 d . . . . .
F12 F -0.0567(3) 0.2754(3) -0.49736(16) 0.0321(10) Uani 1 1 d . . . . .
F13 F 0.0162(3) 0.4073(3) -0.47642(18) 0.0348(10) Uani 1 1 d . . . . .
F21 F 0.1807(3) 0.3349(3) -0.42411(17) 0.0337(10) Uani 1 1 d . . . . .
F22 F 0.1156(3) 0.2301(3) -0.47732(15) 0.0311(10) Uani 1 1 d . . . . .
F23 F 0.2555(3) 0.2505(3) -0.48186(15) 0.0302(9) Uani 1 1 d . . . . .
O1 O -0.0330(4) 0.1585(3) -0.12134(18) 0.0187(9) Uani 1 1 d . . . . .
O11 O -0.0156(3) 0.2950(3) -0.37632(17) 0.0209(10) Uani 1 1 d . . . . .
O12 O -0.1697(3) 0.2883(3) -0.4009(2) 0.0282(11) Uani 1 1 d . . . . .
O13 O -0.1012(4) 0.4463(3) -0.3813(2) 0.0324(12) Uani 1 1 d . . . . .
O21 O 0.1283(3) 0.1591(4) -0.36169(18) 0.0264(11) Uani 1 1 d . . . . .
O22 O 0.2023(4) 0.0591(3) -0.42893(19) 0.0321(12) Uani 1 1 d . . . . .
O23 O 0.2844(3) 0.1746(3) -0.37190(18) 0.0240(10) Uani 1 1 d . . . . .
H1 H -0.081(6) 0.159(6) -0.116(3) 0.02(2) Uiso 1 1 d . . . . .

loop_
_atom_site_aniso_label
_atom_site_aniso_U_11
_atom_site_aniso_U_22
_atom_site_aniso_U_33
_atom_site_aniso_U_23
_atom_site_aniso_U_13
_atom_site_aniso_U_12
Mn1 0.0191(5) 0.0058(4) 0.0156(5) -0.0005(3) -0.0007(4) -0.0011(4)
N1 0.026(3) 0.004(2) 0.017(3) -0.0001(18) -0.001(2) 0.001(2)
N2 0.028(3) 0.006(2) 0.019(3) 0.0007(19) 0.001(2) 0.002(2)
N3 0.024(3) 0.008(2) 0.023(3) -0.001(2) -0.002(2) 0.000(2)
N4 0.028(3) 0.010(2) 0.020(3) -0.004(2) 0.002(2) -0.002(2)
N5 0.025(3) 0.004(2) 0.019(2) -0.0024(19) -0.003(2) -0.001(2)
N6 0.021(3) 0.003(2) 0.025(3) 0.001(2) -0.003(2) -0.002(2)
C1 0.021(2) 0.007(2) 0.020(2) -0.0009(19) -0.001(2) 0.0019(19)
C2 0.024(3) 0.011(2) 0.021(2) 0.0008(19) 0.001(2) 0.003(2)
C3 0.026(3) 0.009(2) 0.029(2) 0.001(2) 0.002(2) 0.000(2)
C4 0.022(3) 0.007(2) 0.029(2) -0.0020(19) 0.001(2) 0.000(2)
C5 0.017(2) 0.007(2) 0.027(2) -0.0031(19) -0.003(2) 0.001(2)
C6 0.019(3) 0.008(2) 0.026(2) -0.005(2) 0.000(2) -0.001(2)
C7 0.023(3) 0.013(2) 0.028(2) -0.005(2) 0.000(2) -0.003(2)
C8 0.027(3) 0.014(2) 0.027(2) -0.007(2) -0.004(2) -0.001(2)
C9 0.030(3) 0.016(2) 0.021(2) -0.003(2) -0.002(2) 0.001(2)
C10 0.023(3) 0.013(3) 0.019(3) -0.002(2) 0.000(2) 0.001(2)
C11 0.026(3) 0.010(3) 0.027(3) 0.001(2) 0.000(2) 0.002(2)
C12 0.029(3) 0.006(2) 0.031(3) 0.001(2) 0.003(3) 0.000(2)
C13 0.020(3) 0.007(2) 0.021(3) -0.006(2) 0.001(2) 0.004(2)
C14 0.021(2) 0.007(2) 0.020(2) -0.0016(18) -0.0028(19) 0.0032(19)
C15 0.022(3) 0.002(2) 0.021(3) -0.002(2) -0.003(2) -0.001(2)
C16 0.020(3) 0.010(2) 0.026(3) -0.004(2) 0.002(2) -0.002(2)
C17 0.021(3) 0.010(2) 0.023(3) -0.003(2) 0.005(2) -0.002(2)
C18 0.021(3) 0.020(3) 0.023(3) -0.001(3) -0.003(3) -0.006(3)
C19 0.042(4) 0.014(3) 0.018(3) -0.005(2) 0.005(3) 0.000(3)
C21 0.030(4) 0.026(4) 0.024(3) 0.004(3) -0.003(3) 0.000(3)
C22 0.028(4) 0.024(3) 0.020(3) 0.000(3) 0.001(3) 0.002(3)
S1 0.0318(10) 0.0114(7) 0.0211(7) 0.0017(6) -0.0014(7) 0.0026(6)
S2 0.0216(8) 0.0134(7) 0.0178(7) 0.0002(6) 0.0014(6) 0.0003(6)
F11 0.034(2) 0.036(2) 0.034(2) 0.0156(18) -0.0077(19) 0.004(2)
F12 0.044(3) 0.028(2) 0.0237(19) -0.0001(17) -0.0005(18) 0.004(2)
F13 0.028(2) 0.030(2) 0.047(2) 0.0160(19) -0.0001(19) -0.0039(18)
F21 0.050(3) 0.0144(19) 0.037(2) 0.0014(16) 0.001(2) 0.0075(19)
F22 0.032(2) 0.037(2) 0.0244(19) 0.0045(17) -0.0051(18) 0.0031(19)
F23 0.036(2) 0.028(2) 0.0268(19) 0.0066(17) 0.0060(18) -0.0002(19)
O1 0.023(3) 0.014(2) 0.019(2) -0.0013(17) 0.0006(19) -0.002(2)
O11 0.030(3) 0.014(2) 0.019(2) 0.0049(17) -0.0024(19) -0.0004(19)
O12 0.028(3) 0.022(2) 0.035(3) 0.005(2) 0.005(2) 0.001(2)
O13 0.055(4) 0.010(2) 0.032(3) 0.0009(19) -0.008(2) 0.005(2)
O21 0.026(3) 0.030(3) 0.024(2) 0.004(2) -0.0002(19) -0.001(2)
O22 0.051(3) 0.017(2) 0.029(2) -0.0042(19) 0.002(2) -0.005(2)
O23 0.022(2) 0.024(2) 0.026(2) 0.0058(19) -0.0001(19) 0.000(2)

loop_
_atom_type_symbol
_atom_type_description
_atom_type_scat_dispersion_real
_atom_type_scat_dispersion_imag
_atom_type_scat_source
C C 0.0181 0.0091 'International Tables Vol C Tables 4.2.6.8 and 6.1.1.4'
H H 0.0000 0.0000 'International Tables Vol C Tables 4.2.6.8 and 6.1.1.4'
Mn Mn -0.5299 2.8052 'International Tables Vol C Tables 4.2.6.8 and 6.1.1.4'
N N 0.0311 0.0180 'International Tables Vol C Tables 4.2.6.8 and 6.1.1.4'
O O 0.0492 0.0322 'International Tables Vol C Tables 4.2.6.8 and 6.1.1.4'
S S 0.3331 0.5567 'International Tables Vol C Tables 4.2.6.8 and 6.1.1.4'
F F 0.0727 0.0534 'International Tables Vol C Tables 4.2.6.8 and 6.1.1.4'

loop_
_geom_angle_atom_site_label_1
_geom_angle_atom_site_label_2
_geom_angle_atom_site_label_3
_geom_angle
_geom_angle_site_symmetry_1
_geom_angle_site_symmetry_3
_geom_angle_publ_flag
O11 Mn1 N5 135.63(18) . . ?
O11 Mn1 N3 89.24(18) . . ?
N5 Mn1 N3 83.77(19) . . ?
O11 Mn1 O21 80.25(17) . . ?
N5 Mn1 O21 81.24(18) . . ?
N3 Mn1 O21 145.43(19) . . ?
O11 Mn1 N2 87.39(17) . . ?
N5 Mn1 N2 130.81(18) . . ?
N3 Mn1 N2 126.9(2) . . ?
O21 Mn1 N2 85.72(19) . . ?
O11 Mn1 N1 140.43(19) . . ?
N5 Mn1 N1 80.47(19) . . ?
N3 Mn1 N1 77.78(18) . . ?
O21 Mn1 N1 129.42(18) . . ?
N2 Mn1 N1 72.06(18) . . ?
C1 N1 C5 119.1(5) . . ?
C1 N1 Mn1 122.7(4) . . ?
C5 N1 Mn1 117.5(4) . . ?
C10 N2 C6 119.6(6) . . ?
C10 N2 Mn1 122.4(4) . . ?
C6 N2 Mn1 117.1(4) . . ?
C13 N3 C11 106.1(5) . . ?
C13 N3 Mn1 118.9(4) . . ?
C11 N3 Mn1 132.9(4) . . ?
C13 N4 C12 106.6(5) . . ?
C13 N4 C19 131.4(5) . . ?
C12 N4 C19 122.0(5) . . ?
C15 N5 C17 105.1(5) . . ?
C15 N5 Mn1 121.4(4) . . ?
C17 N5 Mn1 132.6(4) . . ?
C15 N6 C16 105.6(5) . . ?
C15 N6 C18 130.9(6) . . ?
C16 N6 C18 123.5(5) . . ?
N1 C1 C2 122.9(6) . . ?
N1 C1 C14 117.5(5) . . ?
C2 C1 C14 119.6(5) . . ?
C3 C2 C1 118.3(6) . . ?
C3 C2 H2 120.9 . . ?
C1 C2 H2 120.9 . . ?
C4 C3 C2 119.5(6) . . ?
C4 C3 H3 120.3 . . ?
C2 C3 H3 120.3 . . ?
C3 C4 C5 119.3(6) . . ?
C3 C4 H4 120.4 . . ?
C5 C4 H4 120.4 . . ?
N1 C5 C4 120.8(6) . . ?
N1 C5 C6 115.2(5) . . ?
C4 C5 C6 124.0(6) . . ?
N2 C6 C7 120.4(6) . . ?
N2 C6 C5 116.8(5) . . ?
C7 C6 C5 122.8(6) . . ?
C8 C7 C6 119.9(6) . . ?
C8 C7 H7 120.0 . . ?
C6 C7 H7 120.0 . . ?
C7 C8 C9 119.4(6) . . ?
C7 C8 H8 120.3 . . ?
C9 C8 H8 120.3 . . ?
C8 C9 C10 117.9(6) . . ?
C8 C9 H9 121.1 . . ?
C10 C9 H9 121.1 . . ?
N2 C10 C9 122.7(6) . . ?
N2 C10 H10 118.6 . . ?
C9 C10 H10 118.6 . . ?
C12 C11 N3 108.6(6) . . ?
C12 C11 H11 125.7 . . ?
N3 C11 H11 125.7 . . ?
C11 C12 N4 107.3(5) . . ?
C11 C12 H12 126.4 . . ?
N4 C12 H12 126.4 . . ?
N3 C13 N4 111.4(5) . . ?
N3 C13 C14 123.5(5) . . ?
N4 C13 C14 124.9(5) . . ?
O1 C14 C13 111.8(5) . . ?
O1 C14 C1 111.1(5) . . ?
C13 C14 C1 111.5(5) . . ?
O1 C14 C15 109.0(5) . . ?
C13 C14 C15 105.2(5) . . ?
C1 C14 C15 108.0(5) . . ?
N5 C15 N6 112.5(6) . . ?
N5 C15 C14 121.0(5) . . ?
N6 C15 C14 126.4(5) . . ?
C17 C16 N6 107.7(6) . . ?
C17 C16 H16 126.2 . . ?
N6 C16 H16 126.2 . . ?
C16 C17 N5 109.1(6) . . ?
C16 C17 H17 125.4 . . ?
N5 C17 H17 125.4 . . ?
N6 C18 H18A 109.5 . . ?
N6 C18 H18B 109.5 . . ?
H18A C18 H18B 109.5 . . ?
N6 C18 H18C 109.5 . . ?
H18A C18 H18C 109.5 . . ?
H18B C18 H18C 109.5 . . ?
N4 C19 H19A 109.5 . . ?
N4 C19 H19B 109.5 . . ?
H19A C19 H19B 109.5 . . ?
N4 C19 H19C 109.5 . . ?
H19A C19 H19C 109.5 . . ?
H19B C19 H19C 109.5 . . ?
F13 C21 F11 109.0(6) . . ?
F13 C21 F12 108.6(6) . . ?
F11 C21 F12 107.2(6) . . ?
F13 C21 S1 111.1(5) . . ?
F11 C21 S1 109.8(5) . . ?
F12 C21 S1 111.1(5) . . ?
F22 C22 F23 108.6(5) . . ?
F22 C22 F21 109.5(6) . . ?
F23 C22 F21 107.5(6) . . ?
F22 C22 S2 110.1(5) . . ?
F23 C22 S2 110.4(5) . . ?
F21 C22 S2 110.6(4) . . ?
O12 S1 O13 116.1(3) . . ?
O12 S1 O11 113.7(3) . . ?
O13 S1 O11 113.8(3) . . ?
O12 S1 C21 104.9(3) . . ?
O13 S1 C21 102.8(3) . . ?
O11 S1 C21 103.6(3) . . ?
O22 S2 O21 114.6(3) . . ?
O22 S2 O23 116.3(3) . . ?
O21 S2 O23 112.9(3) . . ?
O22 S2 C22 104.1(3) . . ?
O21 S2 C22 104.0(3) . . ?
O23 S2 C22 102.9(3) . . ?
C14 O1 H1 105(6) . . ?
S1 O11 Mn1 136.0(3) . . ?
S2 O21 Mn1 174.7(3) . . ?

loop_
_geom_bond_atom_site_label_1
_geom_bond_atom_site_label_2
_geom_bond_distance
_geom_bond_site_symmetry_2
_geom_bond_publ_flag
Mn1 O11 2.204(4) . ?
Mn1 N5 2.233(5) . ?
Mn1 N3 2.242(5) . ?
Mn1 O21 2.256(5) . ?
Mn1 N2 2.266(5) . ?
Mn1 N1 2.275(5) . ?
N1 C1 1.325(8) . ?
N1 C5 1.359(8) . ?
N2 C10 1.326(8) . ?
N2 C6 1.350(8) . ?
N3 C13 1.310(8) . ?
N3 C11 1.397(8) . ?
N4 C13 1.364(8) . ?
N4 C12 1.371(8) . ?
N4 C19 1.468(8) . ?
N5 C15 1.310(8) . ?
N5 C17 1.376(9) . ?
N6 C15 1.349(8) . ?
N6 C16 1.361(8) . ?
N6 C18 1.476(8) . ?
C1 C2 1.389(9) . ?
C1 C14 1.553(8) . ?
C2 C3 1.381(9) . ?
C2 H2 0.9500 . ?
C3 C4 1.379(9) . ?
C3 H3 0.9500 . ?
C4 C5 1.393(9) . ?
C4 H4 0.9500 . ?
C5 C6 1.467(9) . ?
C6 C7 1.406(9) . ?
C7 C8 1.362(10) . ?
C7 H7 0.9500 . ?
C8 C9 1.392(10) . ?
C8 H8 0.9500 . ?
C9 C10 1.398(9) . ?
C9 H9 0.9500 . ?
C10 H10 0.9500 . ?
C11 C12 1.358(9) . ?
C11 H11 0.9500 . ?
C12 H12 0.9500 . ?
C13 C14 1.538(8) . ?
C14 O1 1.386(8) . ?
C14 C15 1.554(9) . ?
C16 C17 1.347(9) . ?
C16 H16 0.9500 . ?
C17 H17 0.9500 . ?
C18 H18A 0.9800 . ?
C18 H18B 0.9800 . ?
C18 H18C 0.9800 . ?
C19 H19A 0.9800 . ?
C19 H19B 0.9800 . ?
C19 H19C 0.9800 . ?
C21 F13 1.323(9) . ?
C21 F11 1.330(8) . ?
C21 F12 1.334(8) . ?
C21 S1 1.834(7) . ?
C22 F22 1.316(8) . ?
C22 F23 1.325(8) . ?
C22 F21 1.331(8) . ?
C22 S2 1.839(7) . ?
S1 O12 1.425(5) . ?
S1 O13 1.429(5) . ?
S1 O11 1.464(5) . ?
S2 O22 1.430(5) . ?
S2 O21 1.431(5) . ?
S2 O23 1.439(5) . ?
O1 H1 0.74(9) . ?

loop_
_geom_torsion_atom_site_label_1
_geom_torsion_atom_site_label_2
_geom_torsion_atom_site_label_3
_geom_torsion_atom_site_label_4
_geom_torsion
_geom_torsion_site_symmetry_1
_geom_torsion_site_symmetry_2
_geom_torsion_site_symmetry_3
_geom_torsion_site_symmetry_4
_geom_torsion_publ_flag
C5 N1 C1 C2 2.9(9) . . . . ?
Mn1 N1 C1 C2 -167.4(5) . . . . ?
C5 N1 C1 C14 -178.6(5) . . . . ?
Mn1 N1 C1 C14 11.1(7) . . . . ?
N1 C1 C2 C3 -2.5(10) . . . . ?
C14 C1 C2 C3 179.1(6) . . . . ?
C1 C2 C3 C4 -0.2(10) . . . . ?
C2 C3 C4 C5 2.3(10) . . . . ?
C1 N1 C5 C4 -0.7(9) . . . . ?
Mn1 N1 C5 C4 170.2(5) . . . . ?
C1 N1 C5 C6 179.6(6) . . . . ?
Mn1 N1 C5 C6 -9.5(7) . . . . ?
C3 C4 C5 N1 -1.9(10) . . . . ?
C3 C4 C5 C6 177.7(6) . . . . ?
C10 N2 C6 C7 -2.2(9) . . . . ?
Mn1 N2 C6 C7 167.1(5) . . . . ?
C10 N2 C6 C5 179.6(6) . . . . ?
Mn1 N2 C6 C5 -11.1(7) . . . . ?
N1 C5 C6 N2 13.6(9) . . . . ?
C4 C5 C6 N2 -166.0(6) . . . . ?
N1 C5 C6 C7 -164.6(6) . . . . ?
C4 C5 C6 C7 15.8(10) . . . . ?
N2 C6 C7 C8 0.8(10) . . . . ?
C5 C6 C7 C8 179.0(6) . . . . ?
C6 C7 C8 C9 1.6(10) . . . . ?
C7 C8 C9 C10 -2.6(10) . . . . ?
C6 N2 C10 C9 1.1(10) . . . . ?
Mn1 N2 C10 C9 -167.6(5) . . . . ?
C8 C9 C10 N2 1.3(10) . . . . ?
C13 N3 C11 C12 1.1(7) . . . . ?
Mn1 N3 C11 C12 -161.5(5) . . . . ?
N3 C11 C12 N4 0.0(8) . . . . ?
C13 N4 C12 C11 -1.1(7) . . . . ?
C19 N4 C12 C11 175.5(6) . . . . ?
C11 N3 C13 N4 -1.8(7) . . . . ?
Mn1 N3 C13 N4 163.7(4) . . . . ?
C11 N3 C13 C14 -176.9(6) . . . . ?
Mn1 N3 C13 C14 -11.4(8) . . . . ?
C12 N4 C13 N3 1.9(8) . . . . ?
C19 N4 C13 N3 -174.3(7) . . . . ?
C12 N4 C13 C14 176.9(6) . . . . ?
C19 N4 C13 C14 0.7(11) . . . . ?
N3 C13 C14 O1 -175.7(6) . . . . ?
N4 C13 C14 O1 9.9(9) . . . . ?
N3 C13 C14 C1 -50.6(8) . . . . ?
N4 C13 C14 C1 134.9(6) . . . . ?
N3 C13 C14 C15 66.1(7) . . . . ?
N4 C13 C14 C15 -108.3(7) . . . . ?
N1 C1 C14 O1 174.6(5) . . . . ?
C2 C1 C14 O1 -6.8(8) . . . . ?
N1 C1 C14 C13 49.2(7) . . . . ?
C2 C1 C14 C13 -132.3(6) . . . . ?
N1 C1 C14 C15 -65.9(7) . . . . ?
C2 C1 C14 C15 112.6(6) . . . . ?
C17 N5 C15 N6 1.0(6) . . . . ?
Mn1 N5 C15 N6 -169.2(4) . . . . ?
C17 N5 C15 C14 177.6(5) . . . . ?
Mn1 N5 C15 C14 7.4(7) . . . . ?
C16 N6 C15 N5 -1.0(6) . . . . ?
C18 N6 C15 N5 179.7(6) . . . . ?
C16 N6 C15 C14 -177.4(5) . . . . ?
C18 N6 C15 C14 3.3(10) . . . . ?
O1 C14 C15 N5 177.1(5) . . . . ?
C13 C14 C15 N5 -62.8(6) . . . . ?
C1 C14 C15 N5 56.3(7) . . . . ?
O1 C14 C15 N6 -6.8(8) . . . . ?
C13 C14 C15 N6 113.2(6) . . . . ?
C1 C14 C15 N6 -127.6(6) . . . . ?
C15 N6 C16 C17 0.6(6) . . . . ?
C18 N6 C16 C17 180.0(5) . . . . ?
N6 C16 C17 N5 0.0(7) . . . . ?
C15 N5 C17 C16 -0.6(7) . . . . ?
Mn1 N5 C17 C16 168.0(4) . . . . ?
F13 C21 S1 O12 -173.7(5) . . . . ?
F11 C21 S1 O12 65.7(5) . . . . ?
F12 C21 S1 O12 -52.7(6) . . . . ?
F13 C21 S1 O13 64.5(6) . . . . ?
F11 C21 S1 O13 -56.1(6) . . . . ?
F12 C21 S1 O13 -174.5(5) . . . . ?
F13 C21 S1 O11 -54.2(5) . . . . ?
F11 C21 S1 O11 -174.8(5) . . . . ?
F12 C21 S1 O11 66.8(5) . . . . ?
F22 C22 S2 O22 55.2(5) . . . . ?
F23 C22 S2 O22 -64.7(5) . . . . ?
F21 C22 S2 O22 176.4(5) . . . . ?
F22 C22 S2 O21 -65.1(5) . . . . ?
F23 C22 S2 O21 175.0(4) . . . . ?
F21 C22 S2 O21 56.1(6) . . . . ?
F22 C22 S2 O23 176.9(4) . . . . ?
F23 C22 S2 O23 57.0(5) . . . . ?
F21 C22 S2 O23 -61.9(5) . . . . ?
O12 S1 O11 Mn1 -33.1(5) . . . . ?
O13 S1 O11 Mn1 102.8(4) . . . . ?
C21 S1 O11 Mn1 -146.4(4) . . . . ?
